data_4083224
loop_
_publ_author_name
'Zhong, Wei'
'Yang, Qiwu'
'Shang, Yi'
'Liu, Guifeng'
'Zhao, Haitao'
'Li, Yizhi'
'Yan, Hong'

_publ_section_title
;
 Synthesis and Reactivity of the Imido-Bridged Metallothiocarboranes
 CpCo(S2C2B10H10)(NSO2R)
;
_journal_issue 18
_journal_name_full Organometallics
_journal_page_first 6658
_journal_paper_doi 10.1021/om300735d
_journal_volume 31
_journal_year 2012
_chemical_formula_sum 'C14 H22 B10 Co N O2 S3'
_chemical_formula_weight 499.54
_chemical_name_systematic
; 
 ? 
;
_space_group_IT_number 14
_symmetry_cell_setting monoclinic
_symmetry_space_group_name_Hall '-P 2ybc'
_symmetry_space_group_name_H-M 'P 1 21/c 1'
_atom_sites_solution_hydrogens geom
_atom_sites_solution_primary direct
_atom_sites_solution_secondary difmap
_audit_creation_method SHELXL-97
_cell_angle_alpha 90.00
_cell_angle_beta 102.633(3)
_cell_angle_gamma 90.00
_cell_formula_units_Z 4
_cell_length_a 16.778(4)
_cell_length_b 14.901(3)
_cell_length_c 9.602(2)
_cell_measurement_reflns_used 3254
_cell_measurement_temperature 296(2)
_cell_measurement_theta_max 24.04
_cell_measurement_theta_min 2.49
_cell_volume 2342.5(9)
_computing_structure_refinement 'SHELXL-97 (Sheldrick, 1997)'
_computing_structure_solution 'SHELXS-97 (Sheldrick, 1990)'
_diffrn_ambient_temperature 296(2)
_diffrn_measured_fraction_theta_full 0.999
_diffrn_measured_fraction_theta_max 0.999
_diffrn_radiation_monochromator graphite
_diffrn_radiation_source 'fine-focus sealed tube'
_diffrn_radiation_type MoK\a
_diffrn_radiation_wavelength 0.71073
_diffrn_reflns_av_R_equivalents 0.0796
_diffrn_reflns_av_sigmaI/netI 0.0737
_diffrn_reflns_limit_h_max 20
_diffrn_reflns_limit_h_min -20
_diffrn_reflns_limit_k_max 17
_diffrn_reflns_limit_k_min -18
_diffrn_reflns_limit_l_max 11
_diffrn_reflns_limit_l_min -7
_diffrn_reflns_number 12549
_diffrn_reflns_theta_full 26.00
_diffrn_reflns_theta_max 26.00
_diffrn_reflns_theta_min 1.85
_exptl_absorpt_coefficient_mu 1.013
_exptl_absorpt_correction_T_max 0.886
_exptl_absorpt_correction_T_min 0.833
_exptl_absorpt_correction_type multi-scan
_exptl_crystal_density_diffrn 1.416
_exptl_crystal_density_method 'not measured'
_exptl_crystal_F_000 1016
_exptl_crystal_size_max 0.18
_exptl_crystal_size_mid 0.15
_exptl_crystal_size_min 0.12
_refine_diff_density_max 0.294
_refine_diff_density_min -0.286
_refine_diff_density_rms 0.053
_refine_ls_extinction_method none
_refine_ls_goodness_of_fit_ref 0.894
_refine_ls_hydrogen_treatment mixed
_refine_ls_matrix_type full
_refine_ls_number_parameters 337
_refine_ls_number_reflns 4600
_refine_ls_number_restraints 0
_refine_ls_restrained_S_all 0.894
_refine_ls_R_factor_all 0.0570
_refine_ls_R_factor_gt 0.0393
_refine_ls_shift/su_max 0.072
_refine_ls_shift/su_mean 0.002
_refine_ls_structure_factor_coef Fsqd
_refine_ls_weighting_details 'calc w=1/[\s^2^(Fo^2^)+(0.0296P)^2^+0.0000P] where P=(Fo^2^+2Fc^2^)/3'
_refine_ls_weighting_scheme calc
_refine_ls_wR_factor_gt 0.0830
_refine_ls_wR_factor_ref 0.0875
_reflns_number_gt 3219
_reflns_number_total 4600
_reflns_threshold_expression >2sigma(I)
_cod_data_source_file 2a.cif
_cod_data_source_block 2a
_cod_original_cell_volume 2342.4(9)
_cod_original_sg_symbol_H-M P2(1)/c
_cod_database_code 4083224

loop_
_symmetry_equiv_pos_as_xyz
'x, y, z'
'-x, y+1/2, -z+1/2'
'-x, -y, -z'
'x, -y-1/2, z-1/2'

loop_
_atom_site_label
_atom_site_type_symbol
_atom_site_fract_x
_atom_site_fract_y
_atom_site_fract_z
_atom_site_U_iso_or_equiv
_atom_site_adp_type
_atom_site_occupancy
_atom_site_symmetry_multiplicity
_atom_site_calc_flag
_atom_site_refinement_flags
C10 C 0.4043(2) 0.2924(3) 0.1082(5) 0.0807(12) Uani 1 1 d .
Co1 Co 0.059018(19) 0.42407(2) 0.22720(4) 0.04292(13) Uani 1 1 d .
S1 S 0.07957(4) 0.57193(4) 0.27117(9) 0.0520(2) Uani 1 1 d .
S2 S 0.18804(4) 0.38758(4) 0.30636(8) 0.04536(19) Uani 1 1 d .
S3 S 0.16314(4) 0.33247(5) 0.02086(8) 0.0501(2) Uani 1 1 d .
N1 N 0.15164(12) 0.41333(13) 0.1321(2) 0.0433(5) Uani 1 1 d .
C1 C 0.18359(15) 0.58003(17) 0.3607(3) 0.0451(6) Uani 1 1 d .
C2 C 0.24145(14) 0.48860(17) 0.3734(3) 0.0441(7) Uani 1 1 d .
O1 O 0.11544(10) 0.36184(13) -0.1147(2) 0.0606(5) Uani 1 1 d .
C8 C 0.26729(15) 0.33837(17) 0.0189(3) 0.0467(7) Uani 1 1 d .
O2 O 0.14733(11) 0.24540(12) 0.0726(2) 0.0676(6) Uani 1 1 d .
C6 C -0.06160(16) 0.4254(2) 0.1269(4) 0.0640(9) Uani 1 1 d .
H6A H -0.0877 0.4669 0.0514 0.077 Uiso 1 1 calc R
B3 B 0.2126(2) 0.5255(2) 0.5248(4) 0.0516(8) Uani 1 1 d .
C13 C 0.29272(18) 0.3957(2) -0.0735(4) 0.0626(9) Uani 1 1 d .
B6 B 0.2582(2) 0.5720(2) 0.2586(4) 0.0563(9) Uani 1 1 d .
B7 B 0.2423(2) 0.6714(2) 0.3485(4) 0.0610(10) Uani 1 1 d .
C9 C 0.3227(2) 0.2860(2) 0.1102(4) 0.0698(10) Uani 1 1 d .
C7 C -0.05205(18) 0.4387(2) 0.2731(5) 0.0749(11) Uani 1 1 d .
H7A H -0.0706 0.4915 0.3180 0.090 Uiso 1 1 calc R
B5 B 0.3402(2) 0.5120(3) 0.3675(4) 0.0625(10) Uani 1 1 d .
C4 C 0.00184(16) 0.3037(2) 0.2400(4) 0.0658(9) Uani 1 1 d .
H4A H 0.0283 0.2449 0.2571 0.079 Uiso 1 1 calc R
B4 B 0.3119(2) 0.4840(3) 0.5304(4) 0.0613(10) Uani 1 1 d .
B12 B 0.3159(2) 0.6735(3) 0.5126(5) 0.0707(11) Uani 1 1 d .
B10 B 0.3760(2) 0.5761(3) 0.5242(5) 0.0742(12) Uani 1 1 d .
B11 B 0.3422(2) 0.6302(3) 0.3571(5) 0.0722(12) Uani 1 1 d .
C3 C -0.01241(19) 0.3643(3) 0.3455(4) 0.0764(10) Uani 1 1 d .
H3A H 0.0011 0.3550 0.4491 0.092 Uiso 1 1 calc R
B9 B 0.2968(2) 0.5839(3) 0.6205(4) 0.0676(10) Uani 1 1 d .
C12 C 0.3755(2) 0.4007(3) -0.0743(4) 0.0726(10) Uani 1 1 d .
B8 B 0.2148(2) 0.6427(2) 0.5117(4) 0.0574(9) Uani 1 1 d .
C11 C 0.43195(18) 0.3490(2) 0.0160(4) 0.0707(9) Uani 1 1 d .
C14 C 0.52144(19) 0.3560(3) 0.0130(5) 0.1173(16) Uani 1 1 d .
H14A H 0.5511 0.3084 0.0689 0.176 Uiso 1 1 calc R
H14B H 0.5423 0.4128 0.0520 0.176 Uiso 1 1 calc R
H14C H 0.5277 0.3513 -0.0837 0.176 Uiso 1 1 calc R
C5 C -0.02892(16) 0.3428(2) 0.1075(4) 0.0584(8) Uani 1 1 d .
H5A H -0.0267 0.3163 0.0151 0.070 Uiso 1 1 calc R
H3 H 0.1665(12) 0.4867(14) 0.558(3) 0.041(6) Uiso 1 1 d .
H6 H 0.2385(12) 0.5597(14) 0.143(3) 0.038(6) Uiso 1 1 d .
H5 H 0.3711(14) 0.4637(18) 0.315(3) 0.063(8) Uiso 1 1 d .
H8 H 0.1674(14) 0.6816(16) 0.547(3) 0.060(8) Uiso 1 1 d .
H4 H 0.3256(16) 0.425(2) 0.565(3) 0.078(10) Uiso 1 1 d .
H9 H 0.3081(16) 0.5875(18) 0.736(3) 0.072(9) Uiso 1 1 d .
H7 H 0.2126(14) 0.7278(17) 0.287(3) 0.061(8) Uiso 1 1 d .
H9A H 0.3040(15) 0.2468(18) 0.170(3) 0.057(9) Uiso 1 1 d .
H11 H 0.3846(16) 0.6609(18) 0.294(3) 0.081(9) Uiso 1 1 d .
H12 H 0.3374(15) 0.7292(19) 0.549(3) 0.069(9) Uiso 1 1 d .
H10 H 0.4381(17) 0.5688(18) 0.572(3) 0.082(10) Uiso 1 1 d .
H10A H 0.4385(18) 0.256(2) 0.168(3) 0.085(11) Uiso 1 1 d .
H13 H 0.2595(17) 0.4363(18) -0.128(3) 0.070(10) Uiso 1 1 d .
H12A H 0.393(2) 0.442(2) -0.134(4) 0.113(15) Uiso 1 1 d .

loop_
_atom_site_aniso_label
_atom_site_aniso_U_11
_atom_site_aniso_U_22
_atom_site_aniso_U_33
_atom_site_aniso_U_23
_atom_site_aniso_U_13
_atom_site_aniso_U_12
C10 0.059(2) 0.081(3) 0.098(3) 0.011(2) 0.009(2) 0.0326(19)
Co1 0.0387(2) 0.0430(2) 0.0477(2) 0.00012(18) 0.01088(17) -0.00045(15)
S1 0.0483(4) 0.0438(4) 0.0610(5) -0.0048(4) 0.0054(4) 0.0047(3)
S2 0.0429(4) 0.0436(4) 0.0490(4) 0.0012(3) 0.0089(3) 0.0018(3)
S3 0.0472(4) 0.0479(4) 0.0561(5) -0.0118(4) 0.0132(4) -0.0015(3)
N1 0.0424(12) 0.0442(12) 0.0426(13) -0.0058(11) 0.0078(10) 0.0024(9)
C1 0.0510(15) 0.0410(14) 0.0439(16) -0.0024(13) 0.0121(13) -0.0032(12)
C2 0.0389(14) 0.0517(16) 0.0422(16) -0.0015(14) 0.0101(13) -0.0001(11)
O1 0.0507(11) 0.0737(14) 0.0519(12) -0.0148(11) -0.0010(10) 0.0012(9)
C8 0.0470(15) 0.0458(15) 0.0483(17) -0.0080(14) 0.0129(14) 0.0055(12)
O2 0.0766(14) 0.0445(11) 0.0881(16) -0.0101(12) 0.0317(13) -0.0078(9)
C6 0.0374(16) 0.064(2) 0.088(3) 0.011(2) 0.0094(17) 0.0037(14)
B3 0.054(2) 0.061(2) 0.0421(19) -0.0024(18) 0.0140(16) -0.0046(16)
C13 0.0485(18) 0.078(2) 0.060(2) 0.0126(19) 0.0083(16) 0.0101(16)
B6 0.061(2) 0.060(2) 0.052(2) -0.0032(19) 0.0192(18) -0.0133(16)
B7 0.071(2) 0.053(2) 0.060(2) -0.001(2) 0.017(2) -0.0148(18)
C9 0.069(2) 0.058(2) 0.084(3) 0.017(2) 0.021(2) 0.0195(17)
C7 0.0513(19) 0.079(3) 0.106(3) -0.020(2) 0.042(2) -0.0084(16)
B5 0.0421(19) 0.080(3) 0.068(3) -0.010(2) 0.0161(19) -0.0103(17)
C4 0.0473(17) 0.0479(18) 0.097(3) 0.016(2) 0.0049(19) -0.0139(13)
B4 0.051(2) 0.071(3) 0.056(2) -0.001(2) -0.0004(18) 0.0003(18)
B12 0.073(3) 0.067(3) 0.074(3) -0.021(2) 0.019(2) -0.029(2)
B10 0.051(2) 0.096(3) 0.073(3) -0.016(2) 0.008(2) -0.012(2)
B11 0.065(2) 0.084(3) 0.073(3) -0.017(2) 0.027(2) -0.031(2)
C3 0.062(2) 0.114(3) 0.055(2) 0.010(2) 0.0170(17) -0.033(2)
B9 0.062(2) 0.090(3) 0.049(2) -0.014(2) 0.0072(19) -0.0144(19)
C12 0.057(2) 0.088(3) 0.075(3) 0.007(2) 0.0207(19) -0.0004(18)
B8 0.060(2) 0.057(2) 0.057(2) -0.0102(19) 0.0168(18) -0.0112(17)
C11 0.0497(19) 0.076(2) 0.084(3) -0.013(2) 0.0104(19) 0.0103(16)
C14 0.049(2) 0.144(4) 0.160(4) -0.010(4) 0.026(2) 0.013(2)
C5 0.0451(16) 0.0610(19) 0.066(2) -0.0047(18) 0.0061(16) -0.0081(14)

loop_
_atom_type_symbol
_atom_type_description
_atom_type_scat_dispersion_real
_atom_type_scat_dispersion_imag
_atom_type_scat_source
C C 0.0033 0.0016 'International Tables Vol C Tables 4.2.6.8 and 6.1.1.4'
H H 0.0000 0.0000 'International Tables Vol C Tables 4.2.6.8 and 6.1.1.4'
B B 0.0013 0.0007 'International Tables Vol C Tables 4.2.6.8 and 6.1.1.4'
N N 0.0061 0.0033 'International Tables Vol C Tables 4.2.6.8 and 6.1.1.4'
O O 0.0106 0.0060 'International Tables Vol C Tables 4.2.6.8 and 6.1.1.4'
S S 0.1246 0.1234 'International Tables Vol C Tables 4.2.6.8 and 6.1.1.4'
Co Co 0.3494 0.9721 'International Tables Vol C Tables 4.2.6.8 and 6.1.1.4'

loop_
_geom_angle_atom_site_label_1
_geom_angle_atom_site_label_2
_geom_angle_atom_site_label_3
_geom_angle
C11 C10 C9 121.9(3)
N1 Co1 C7 165.44(14)
N1 Co1 C3 147.67(14)
C7 Co1 C3 40.37(13)
N1 Co1 C6 125.60(12)
C7 Co1 C6 40.08(13)
C3 Co1 C6 67.81(14)
N1 Co1 C4 112.52(11)
C7 Co1 C4 67.34(13)
C3 Co1 C4 40.63(12)
C6 Co1 C4 66.94(12)
N1 Co1 C5 103.61(10)
C7 Co1 C5 66.51(13)
C3 Co1 C5 67.34(13)
C6 Co1 C5 39.26(11)
C4 Co1 C5 39.64(11)
N1 Co1 S2 47.54(7)
C7 Co1 S2 146.82(13)
C3 Co1 S2 110.81(11)
C6 Co1 S2 164.59(10)
C4 Co1 S2 101.60(9)
C5 Co1 S2 125.42(9)
N1 Co1 S1 93.56(6)
C7 Co1 S1 87.96(10)
C3 Co1 S1 114.12(12)
C6 Co1 S1 100.02(9)
C4 Co1 S1 153.85(10)
C5 Co1 S1 137.89(9)
S2 Co1 S1 94.48(3)
C1 S1 Co1 104.55(8)
N1 S2 C2 101.99(12)
N1 S2 Co1 59.21(7)
C2 S2 Co1 107.01(9)
O2 S3 O1 118.67(13)
O2 S3 N1 112.33(12)
O1 S3 N1 104.06(11)
O2 S3 C8 108.01(12)
O1 S3 C8 109.47(13)
N1 S3 C8 103.19(11)
S3 N1 S2 113.96(12)
S3 N1 Co1 125.05(11)
S2 N1 Co1 73.25(9)
C2 C1 B7 108.9(2)
C2 C1 B8 108.7(2)
B7 C1 B8 62.98(19)
C2 C1 B3 60.58(17)
B7 C1 B3 112.6(2)
B8 C1 B3 60.98(19)
C2 C1 B6 60.55(17)
B7 C1 B6 61.37(19)
B8 C1 B6 112.8(2)
B3 C1 B6 112.4(2)
C2 C1 S1 118.50(17)
B7 C1 S1 123.0(2)
B8 C1 S1 122.37(19)
B3 C1 S1 117.21(18)
B6 C1 S1 118.1(2)
C1 C2 B4 112.3(2)
C1 C2 B5 112.7(2)
B4 C2 B5 63.0(2)
C1 C2 B3 62.08(17)
B4 C2 B3 62.2(2)
B5 C2 B3 114.7(2)
C1 C2 B6 62.41(17)
B4 C2 B6 114.6(2)
B5 C2 B6 62.4(2)
B3 C2 B6 115.2(2)
C1 C2 S2 115.00(17)
B4 C2 S2 118.6(2)
B5 C2 S2 124.81(19)
B3 C2 S2 111.12(18)
B6 C2 S2 120.8(2)
C13 C8 C9 120.4(3)
C13 C8 S3 119.5(2)
C9 C8 S3 120.1(3)
C5 C6 C7 107.6(3)
C5 C6 Co1 70.86(16)
C7 C6 Co1 69.04(18)
C2 B3 B9 105.1(2)
C2 B3 C1 57.34(16)
B9 B3 C1 106.2(2)
C2 B3 B8 104.2(2)
B9 B3 B8 60.8(2)
C1 B3 B8 58.49(18)
C2 B3 B4 58.40(18)
B9 B3 B4 60.5(2)
C1 B3 B4 105.4(2)
B8 B3 B4 108.5(3)
C8 C13 C12 119.4(3)
C2 B6 B11 103.7(3)
C2 B6 C1 57.03(16)
B11 B6 C1 104.7(2)
C2 B6 B7 103.2(2)
B11 B6 B7 60.6(2)
C1 B6 B7 57.75(18)
C2 B6 B5 58.29(18)
B11 B6 B5 60.1(2)
C1 B6 B5 105.1(2)
B7 B6 B5 108.4(3)
C1 B7 B6 60.88(18)
C1 B7 B11 106.0(3)
B6 B7 B11 59.2(2)
C1 B7 B12 104.7(3)
B6 B7 B12 107.4(3)
B11 B7 B12 59.8(2)
C1 B7 B8 58.74(18)
B6 B7 B8 109.0(3)
B11 B7 B8 107.5(3)
B12 B7 B8 59.2(2)
C8 C9 C10 119.2(4)
C6 C7 C3 109.1(3)
C6 C7 Co1 70.88(17)
C3 C7 Co1 70.20(17)
C2 B5 B11 103.7(2)
C2 B5 B10 103.5(3)
B11 B5 B10 60.2(2)
C2 B5 B6 59.33(18)
B11 B5 B6 59.1(2)
B10 B5 B6 107.7(3)
C2 B5 B4 58.38(18)
B11 B5 B4 107.2(3)
B10 B5 B4 59.1(2)
B6 B5 B4 108.3(2)
C5 C4 C3 107.5(3)
C5 C4 Co1 70.35(16)
C3 C4 Co1 68.86(17)
C2 B4 B10 104.6(3)
C2 B4 B9 104.7(3)
B10 B4 B9 60.8(2)
C2 B4 B3 59.40(18)
B10 B4 B3 107.8(3)
B9 B4 B3 59.0(2)
C2 B4 B5 58.6(2)
B10 B4 B5 60.2(2)
B9 B4 B5 109.1(3)
B3 B4 B5 108.8(3)
B10 B12 B8 109.0(3)
B10 B12 B9 60.8(2)
B8 B12 B9 60.4(2)
B10 B12 B11 60.4(2)
B8 B12 B11 108.7(3)
B9 B12 B11 109.3(3)
B10 B12 B7 108.7(3)
B8 B12 B7 60.5(2)
B9 B12 B7 109.1(3)
B11 B12 B7 59.9(2)
B4 B10 B12 107.5(3)
B4 B10 B5 60.6(2)
B12 B10 B5 107.9(3)
B4 B10 B11 108.0(3)
B12 B10 B11 60.1(2)
B5 B10 B11 59.7(2)
B4 B10 B9 60.0(2)
B12 B10 B9 59.8(2)
B5 B10 B9 108.8(3)
B11 B10 B9 108.2(3)
B6 B11 B5 60.8(2)
B6 B11 B12 108.5(3)
B5 B11 B12 107.8(3)
B6 B11 B7 60.2(2)
B5 B11 B7 108.6(2)
B12 B11 B7 60.3(2)
B6 B11 B10 109.0(3)
B5 B11 B10 60.1(2)
B12 B11 B10 59.5(2)
B7 B11 B10 108.2(3)
C7 C3 C4 106.6(3)
C7 C3 Co1 69.42(18)
C4 C3 Co1 70.51(17)
B3 B9 B12 107.4(3)
B3 B9 B4 60.5(2)
B12 B9 B4 106.6(3)
B3 B9 B8 59.9(2)
B12 B9 B8 59.6(2)
B4 B9 B8 107.8(3)
B3 B9 B10 107.8(3)
B12 B9 B10 59.5(2)
B4 B9 B10 59.2(2)
B8 B9 B10 107.4(3)
C11 C12 C13 121.1(4)
C1 B8 B3 60.53(18)
C1 B8 B12 105.3(3)
B3 B8 B12 107.2(3)
C1 B8 B9 106.5(2)
B3 B8 B9 59.3(2)
B12 B8 B9 60.0(2)
C1 B8 B7 58.28(19)
B3 B8 B7 108.4(3)
B12 B8 B7 60.3(2)
B9 B8 B7 108.7(3)
C12 C11 C10 117.9(3)
C12 C11 C14 120.0(4)
C10 C11 C14 122.1(3)
C6 C5 C4 109.2(3)
C6 C5 Co1 69.88(17)
C4 C5 Co1 70.01(16)

loop_
_geom_bond_atom_site_label_1
_geom_bond_atom_site_label_2
_geom_bond_distance
C10 C11 1.374(5)
C10 C9 1.376(5)
Co1 N1 1.974(2)
Co1 C7 2.018(3)
Co1 C3 2.029(3)
Co1 C6 2.042(3)
Co1 C4 2.050(3)
Co1 C5 2.055(3)
Co1 S2 2.2000(8)
Co1 S1 2.2556(9)
S1 C1 1.773(3)
S2 N1 1.695(2)
S2 C2 1.798(3)
S3 O2 1.4344(19)
S3 O1 1.439(2)
S3 N1 1.649(2)
S3 C8 1.754(3)
C1 C2 1.662(3)
C1 B7 1.699(4)
C1 B8 1.708(4)
C1 B3 1.744(4)
C1 B6 1.756(4)
C2 B4 1.701(5)
C2 B5 1.706(4)
C2 B3 1.719(4)
C2 B6 1.725(4)
C8 C13 1.365(4)
C8 C9 1.373(4)
C6 C5 1.376(4)
C6 C7 1.392(5)
B3 B9 1.740(5)
B3 B8 1.752(5)
B3 B4 1.767(5)
C13 C12 1.393(4)
B6 B11 1.746(5)
B6 B7 1.764(5)
B6 B5 1.777(5)
B7 B11 1.770(5)
B7 B12 1.777(6)
B7 B8 1.780(5)
C7 C3 1.397(5)
B5 B11 1.765(6)
B5 B10 1.773(6)
B5 B4 1.780(6)
C4 C5 1.392(4)
C4 C3 1.416(4)
B4 B10 1.752(5)
B4 B9 1.767(6)
B12 B10 1.757(6)
B12 B8 1.756(5)
B12 B9 1.762(6)
B12 B11 1.768(6)
B10 B11 1.774(6)
B10 B9 1.780(6)
B9 B8 1.768(5)
C12 C11 1.372(5)
C11 C14 1.512(4)
